data_2243833
loop_
_publ_author_name
'Smirnov, Daniil E.'
'Tatarin, Sergei V.'
'Bezzubov, Stanislav I.'

_publ_section_title
;
 Synthesis and crystal structures of <i>N</i>-H, <i>N</i>-phenyl and
 <i>N</i>-benzyl-2-(4-hexyloxyphenyl)benzimidazoles
;
_journal_coeditor_code MW2176
_journal_issue 6
_journal_name_full 'Acta Crystallographica Section E'
_journal_page_first 618
_journal_page_last 622
_journal_paper_doi 10.1107/S2056989021004898
_journal_volume 77
_journal_year 2021
_chemical_formula_iupac 'C26 H28 N2 O'
_chemical_formula_moiety 'C26 H28 N2 O'
_chemical_formula_sum 'C26 H28 N2 O'
_chemical_formula_weight 384.50
_chemical_name_systematic
;
2-(4-Hexyloxyphenyl)-1<i>H</i>-benzimidazole
;
_space_group_crystal_system monoclinic
_space_group_IT_number 14
_space_group_name_Hall '-P 2yn'
_space_group_name_H-M_alt 'P 1 21/n 1'
_atom_sites_solution_hydrogens geom
_atom_sites_solution_primary dual
_audit_creation_method
;
Olex2 1.3
(compiled Nov 21 2019 18:26:39 for OlexSys, GUI svn.r6003)
;
_cell_angle_alpha 90
_cell_angle_beta 108.977(3)
_cell_angle_gamma 90
_cell_formula_units_Z 4
_cell_length_a 14.3057(13)
_cell_length_b 9.6392(7)
_cell_length_c 16.3024(13)
_cell_measurement_reflns_used 5668
_cell_measurement_temperature 150.0
_cell_measurement_theta_max 26.10
_cell_measurement_theta_min 2.304
_cell_volume 2125.8(3)
_computing_cell_refinement
;
APEX3 (Bruker, 2016)
;
_computing_data_collection
;
APEX3 (Bruker, 2016)
;
_computing_data_reduction
;
SAINT (Bruker, 2016)
;
_computing_molecular_graphics
;
<i>OLEX2</i> (Dolomanov <i>et al.</i>,  2009)
;
_computing_publication_material
;
<i>OLEX2</i> (Dolomanov <i>et al.</i>,  2009)
;
_computing_structure_refinement
;
<i>SHELXL2018/3</i> (Sheldrick, 2015b)
;
_computing_structure_solution
;
<i>SHELXT2014/5</i> (Sheldrick, 2015a)
;
_diffrn_ambient_temperature 150.0
_diffrn_detector 'Bruker PHOTON III CMOS'
_diffrn_detector_area_resol_mean 10.4
_diffrn_measured_fraction_theta_full 1.000
_diffrn_measured_fraction_theta_max 1.000
_diffrn_measurement_device '3-circle diffractometer'
_diffrn_measurement_device_type 'Bruker D8 Venture'
_diffrn_measurement_method \w-scan
_diffrn_radiation_monochromator 'focusing mirrors'
_diffrn_radiation_probe x-ray
_diffrn_radiation_type MoK\a
_diffrn_radiation_wavelength 0.71073
_diffrn_reflns_av_R_equivalents 0.0514
_diffrn_reflns_av_unetI/netI 0.0418
_diffrn_reflns_limit_h_max 17
_diffrn_reflns_limit_h_min -17
_diffrn_reflns_limit_k_max 11
_diffrn_reflns_limit_k_min -11
_diffrn_reflns_limit_l_max 19
_diffrn_reflns_limit_l_min -19
_diffrn_reflns_number 20533
_diffrn_reflns_theta_full 25.148
_diffrn_reflns_theta_max 25.148
_diffrn_reflns_theta_min 2.303
_diffrn_source 'microfocus sealed X-ray tube'
_diffrn_source_current 1.4
_diffrn_source_power 0.07
_diffrn_source_voltage 50.0
_diffrn_standards_number 0
_exptl_absorpt_coefficient_mu 0.073
_exptl_absorpt_correction_T_max 0.7454
_exptl_absorpt_correction_T_min 0.6942
_exptl_absorpt_correction_type multi-scan
_exptl_absorpt_process_details
;
(SADABS; Bruker, 2016)
;
_exptl_crystal_colour colourless
_exptl_crystal_density_diffrn 1.201
_exptl_crystal_description plate
_exptl_crystal_F_000 824
_exptl_crystal_size_max 0.32
_exptl_crystal_size_mid 0.18
_exptl_crystal_size_min 0.03
_refine_diff_density_max 0.516
_refine_diff_density_min -0.253
_refine_ls_extinction_method none
_refine_ls_goodness_of_fit_ref 1.032
_refine_ls_hydrogen_treatment constr
_refine_ls_matrix_type full
_refine_ls_number_parameters 263
_refine_ls_number_reflns 3813
_refine_ls_number_restraints 0
_refine_ls_restrained_S_all 1.032
_refine_ls_R_factor_all 0.0680
_refine_ls_R_factor_gt 0.0454
_refine_ls_shift/su_max 0.000
_refine_ls_shift/su_mean 0.000
_refine_ls_structure_factor_coef Fsqd
_refine_ls_weighting_details 'w=1/[\s^2^(Fo^2^)+(0.0499P)^2^+0.8451P] where P=(Fo^2^+2Fc^2^)/3'
_refine_ls_weighting_scheme calc
_refine_ls_wR_factor_gt 0.1061
_refine_ls_wR_factor_ref 0.1162
_reflns_number_gt 2875
_reflns_number_total 3813
_reflns_threshold_expression 'I > 2\s(I)'
_cod_data_source_file mw2176sup1.cif
_cod_data_source_block 3
_cod_database_code 2243833
_shelx_space_group_comment
;
The symmetry employed for this shelxl refinement is uniquely defined
by the following loop, which should always be used as a source of
symmetry information in preference to the above space-group names.
They are only intended as comments.
;
_shelx_estimated_absorpt_t_min 0.977
_shelx_estimated_absorpt_t_max 0.998

loop_
_space_group_symop_operation_xyz
'x, y, z'
'-x+1/2, y+1/2, -z+1/2'
'-x, -y, -z'
'x-1/2, -y-1/2, z-1/2'

loop_
_atom_site_type_symbol
_atom_site_label
_atom_site_fract_x
_atom_site_fract_y
_atom_site_fract_z
_atom_site_U_iso_or_equiv
_atom_site_adp_type
_atom_site_calc_flag
_atom_site_occupancy
_atom_site_disorder_assembly
_atom_site_disorder_group
O O1 0.35057(10) 0.68007(13) 0.63440(8) 0.0346(3) Uani d 1 . .
N N2 0.71150(11) 0.25231(14) 0.65132(9) 0.0245(3) Uani d 1 . .
N N1 0.57463(11) 0.13503(15) 0.57646(9) 0.0265(3) Uani d 1 . .
C C7 0.61008(13) 0.25349(18) 0.61454(11) 0.0251(4) Uani d 1 . .
C C9 0.83510(13) 0.43825(17) 0.65779(11) 0.0239(4) Uani d 1 . .
C C6 0.74261(13) 0.12185(17) 0.63539(11) 0.0241(4) Uani d 1 . .
C C15 0.54652(13) 0.37098(18) 0.61908(11) 0.0254(4) Uani d 1 . .
C C1 0.65666(13) 0.05056(18) 0.58863(11) 0.0251(4) Uani d 1 . .
C C17 0.50564(14) 0.61502(19) 0.61353(11) 0.0289(4) Uani d 1 . .
H H17 0.522454 0.708718 0.606838 0.035 Uiso calc 1 . .
C C18 0.41772(13) 0.58396(19) 0.62720(11) 0.0281(4) Uani d 1 . .
C C8 0.77685(13) 0.35755(18) 0.70438(11) 0.0265(4) Uani d 1 . .
H H8A 0.823789 0.311896 0.755747 0.032 Uiso calc 1 . .
H H8B 0.736704 0.423506 0.725444 0.032 Uiso calc 1 . .
C C5 0.83572(13) 0.06191(19) 0.65827(11) 0.0272(4) Uani d 1 . .
H H5 0.893481 0.111446 0.690252 0.033 Uiso calc 1 . .
C C19 0.39190(14) 0.44582(19) 0.63417(12) 0.0307(4) Uani d 1 . .
H H19 0.330604 0.424005 0.642021 0.037 Uiso calc 1 . .
C C2 0.66237(14) -0.08558(18) 0.56151(12) 0.0287(4) Uani d 1 . .
H H2 0.604818 -0.134800 0.528710 0.034 Uiso calc 1 . .
C C14 0.91141(13) 0.52387(18) 0.70620(12) 0.0287(4) Uani d 1 . .
H H14 0.925754 0.530467 0.767205 0.034 Uiso calc 1 . .
C C10 0.81481(14) 0.43126(18) 0.56852(11) 0.0278(4) Uani d 1 . .
H H10 0.762893 0.373364 0.534517 0.033 Uiso calc 1 . .
C C20 0.45566(14) 0.34143(19) 0.62962(11) 0.0298(4) Uani d 1 . .
H H20 0.437451 0.247555 0.633726 0.036 Uiso calc 1 . .
C C16 0.56943(14) 0.50850(18) 0.60961(11) 0.0275(4) Uani d 1 . .
H H16 0.629935 0.530316 0.600256 0.033 Uiso calc 1 . .
C C4 0.84007(14) -0.07356(19) 0.63211(12) 0.0303(4) Uani d 1 . .
H H4 0.902394 -0.118716 0.646990 0.036 Uiso calc 1 . .
C C3 0.75487(15) -0.14613(19) 0.58417(12) 0.0315(4) Uani d 1 . .
H H3 0.760861 -0.238922 0.566880 0.038 Uiso calc 1 . .
C C11 0.86981(14) 0.50819(19) 0.52880(12) 0.0322(5) Uani d 1 . .
H H11 0.854981 0.503161 0.467686 0.039 Uiso calc 1 . .
C C13 0.96659(14) 0.59952(19) 0.66617(13) 0.0327(5) Uani d 1 . .
H H13 1.018967 0.656944 0.699922 0.039 Uiso calc 1 . .
C C12 0.94587(14) 0.59196(19) 0.57721(13) 0.0337(5) Uani d 1 . .
H H12 0.983728 0.644025 0.549780 0.040 Uiso calc 1 . .
C C21 0.37783(15) 0.82380(19) 0.63491(13) 0.0363(5) Uani d 1 . .
H H21A 0.380986 0.851037 0.577313 0.044 Uiso calc 1 . .
H H21B 0.443518 0.839772 0.678704 0.044 Uiso calc 1 . .
C C24 0.12096(16) 0.9823(2) 0.61640(14) 0.0414(5) Uani d 1 . .
H H24A 0.054475 0.959653 0.575868 0.050 Uiso calc 1 . .
H H24B 0.121849 0.957698 0.675606 0.050 Uiso calc 1 . .
C C26 0.05543(16) 1.2226(2) 0.62688(14) 0.0416(5) Uani d 1 . .
H H26A -0.007303 1.199254 0.582282 0.062 Uiso calc 1 . .
H H26B 0.069379 1.321545 0.623109 0.062 Uiso calc 1 . .
H H26C 0.050857 1.202249 0.684342 0.062 Uiso calc 1 . .
C C25 0.13774(16) 1.1376(2) 0.61283(15) 0.0445(6) Uani d 1 . .
H H25A 0.200929 1.162309 0.657797 0.053 Uiso calc 1 . .
H H25B 0.143581 1.161314 0.555610 0.053 Uiso calc 1 . .
C C23 0.19767(16) 0.8929(2) 0.59333(14) 0.0448(5) Uani d 1 . .
H H23A 0.177602 0.794288 0.591145 0.054 Uiso calc 1 . .
H H23B 0.198534 0.919180 0.534875 0.054 Uiso calc 1 . .
C C22 0.29974(16) 0.9082(2) 0.65685(14) 0.0466(6) Uani d 1 . .
H H22A 0.298728 0.880129 0.714969 0.056 Uiso calc 1 . .
H H22B 0.318687 1.007348 0.660047 0.056 Uiso calc 1 . .

loop_
_atom_site_aniso_label
_atom_site_aniso_U_11
_atom_site_aniso_U_22
_atom_site_aniso_U_33
_atom_site_aniso_U_12
_atom_site_aniso_U_13
_atom_site_aniso_U_23
O1 0.0335(8) 0.0275(7) 0.0420(8) 0.0087(6) 0.0113(6) -0.0028(6)
N2 0.0262(9) 0.0221(8) 0.0247(8) 0.0010(6) 0.0075(7) -0.0020(6)
N1 0.0269(8) 0.0252(8) 0.0264(8) 0.0023(7) 0.0073(7) -0.0011(6)
C7 0.0275(10) 0.0271(10) 0.0208(9) 0.0028(8) 0.0079(8) 0.0027(7)
C9 0.0249(10) 0.0198(9) 0.0266(9) 0.0057(7) 0.0079(8) -0.0014(7)
C6 0.0305(10) 0.0218(9) 0.0221(9) 0.0025(8) 0.0112(8) 0.0019(7)
C15 0.0277(10) 0.0270(10) 0.0199(9) 0.0044(8) 0.0056(8) -0.0006(7)
C1 0.0289(10) 0.0247(9) 0.0223(9) 0.0021(8) 0.0093(8) 0.0018(7)
C17 0.0356(11) 0.0243(10) 0.0252(9) 0.0028(8) 0.0078(8) 0.0011(7)
C18 0.0299(10) 0.0283(10) 0.0229(9) 0.0086(8) 0.0042(8) -0.0004(7)
C8 0.0280(10) 0.0260(9) 0.0240(9) 0.0004(8) 0.0061(8) -0.0030(7)
C5 0.0276(10) 0.0300(10) 0.0239(9) 0.0008(8) 0.0083(8) 0.0027(8)
C19 0.0264(10) 0.0311(11) 0.0347(11) 0.0019(8) 0.0100(9) -0.0017(8)
C2 0.0344(11) 0.0248(10) 0.0285(10) -0.0013(8) 0.0125(8) 0.0002(8)
C14 0.0306(11) 0.0245(9) 0.0285(10) 0.0041(8) 0.0064(8) -0.0024(8)
C10 0.0277(10) 0.0269(10) 0.0274(10) 0.0049(8) 0.0069(8) -0.0009(8)
C20 0.0325(11) 0.0253(10) 0.0294(10) 0.0008(8) 0.0068(8) 0.0002(8)
C16 0.0290(10) 0.0291(10) 0.0248(10) 0.0025(8) 0.0093(8) 0.0007(8)
C4 0.0321(11) 0.0305(10) 0.0309(10) 0.0076(9) 0.0138(9) 0.0047(8)
C3 0.0418(12) 0.0234(10) 0.0339(10) 0.0039(9) 0.0186(9) 0.0010(8)
C11 0.0376(12) 0.0318(11) 0.0303(10) 0.0088(9) 0.0153(9) 0.0039(8)
C13 0.0282(11) 0.0243(10) 0.0439(12) -0.0001(8) 0.0093(9) -0.0020(8)
C12 0.0333(11) 0.0259(10) 0.0463(12) 0.0049(9) 0.0190(10) 0.0068(9)
C21 0.0405(13) 0.0259(11) 0.0420(12) 0.0063(9) 0.0126(10) -0.0006(8)
C24 0.0395(13) 0.0363(12) 0.0483(13) 0.0073(10) 0.0144(10) 0.0030(10)
C26 0.0441(13) 0.0420(12) 0.0421(12) 0.0102(10) 0.0188(10) 0.0014(10)
C25 0.0457(14) 0.0375(12) 0.0573(14) 0.0106(10) 0.0263(12) 0.0054(10)
C23 0.0521(14) 0.0381(12) 0.0375(12) 0.0097(11) 0.0052(11) -0.0017(9)
C22 0.0511(14) 0.0340(12) 0.0488(13) 0.0105(11) 0.0083(11) -0.0044(10)

loop_
_atom_type_symbol
_atom_type_description
_atom_type_scat_dispersion_real
_atom_type_scat_dispersion_imag
_atom_type_scat_source
C C 0.0033 0.0016 'International Tables Vol C Tables 4.2.6.8 and 6.1.1.4'
H H 0.0000 0.0000 'International Tables Vol C Tables 4.2.6.8 and 6.1.1.4'
N N 0.0061 0.0033 'International Tables Vol C Tables 4.2.6.8 and 6.1.1.4'
O O 0.0106 0.0060 'International Tables Vol C Tables 4.2.6.8 and 6.1.1.4'

loop_
_geom_angle_atom_site_label_1
_geom_angle_atom_site_label_2
_geom_angle_atom_site_label_3
_geom_angle_site_symmetry_1
_geom_angle_site_symmetry_3
_geom_angle
_geom_angle_publ_flag
C18 O1 C21 . . 117.15(15) ?
C7 N2 C6 . . 106.42(14) ?
C7 N2 C8 . . 129.33(14) ?
C6 N2 C8 . . 124.01(15) ?
C7 N1 C1 . . 105.21(15) ?
N2 C7 C15 . . 124.45(16) ?
N1 C7 N2 . . 112.75(15) ?
N1 C7 C15 . . 122.76(16) ?
C14 C9 C8 . . 118.62(15) ?
C10 C9 C8 . . 122.63(16) ?
C10 C9 C14 . . 118.74(16) ?
N2 C6 C1 . . 105.60(15) ?
N2 C6 C5 . . 131.77(17) ?
C5 C6 C1 . . 122.63(16) ?
C20 C15 C7 . . 117.75(16) ?
C16 C15 C7 . . 123.98(16) ?
C16 C15 C20 . . 118.20(16) ?
N1 C1 C6 . . 110.01(15) ?
N1 C1 C2 . . 129.78(17) ?
C2 C1 C6 . . 120.21(16) ?
C18 C17 H17 . . 120.2 ?
C18 C17 C16 . . 119.61(17) ?
C16 C17 H17 . . 120.2 ?
O1 C18 C17 . . 124.75(17) ?
O1 C18 C19 . . 115.30(16) ?
C17 C18 C19 . . 119.95(17) ?
N2 C8 C9 . . 114.30(14) ?
N2 C8 H8A . . 108.7 ?
N2 C8 H8B . . 108.7 ?
C9 C8 H8A . . 108.7 ?
C9 C8 H8B . . 108.7 ?
H8A C8 H8B . . 107.6 ?
C6 C5 H5 . . 121.7 ?
C4 C5 C6 . . 116.52(17) ?
C4 C5 H5 . . 121.7 ?
C18 C19 H19 . . 120.2 ?
C20 C19 C18 . . 119.69(17) ?
C20 C19 H19 . . 120.2 ?
C1 C2 H2 . . 121.2 ?
C3 C2 C1 . . 117.51(18) ?
C3 C2 H2 . . 121.2 ?
C9 C14 H14 . . 119.7 ?
C13 C14 C9 . . 120.51(17) ?
C13 C14 H14 . . 119.7 ?
C9 C10 H10 . . 119.8 ?
C11 C10 C9 . . 120.42(18) ?
C11 C10 H10 . . 119.8 ?
C15 C20 H20 . . 119.4 ?
C19 C20 C15 . . 121.19(17) ?
C19 C20 H20 . . 119.4 ?
C15 C16 C17 . . 121.28(17) ?
C15 C16 H16 . . 119.4 ?
C17 C16 H16 . . 119.4 ?
C5 C4 H4 . . 119.2 ?
C5 C4 C3 . . 121.69(17) ?
C3 C4 H4 . . 119.2 ?
C2 C3 C4 . . 121.43(17) ?
C2 C3 H3 . . 119.3 ?
C4 C3 H3 . . 119.3 ?
C10 C11 H11 . . 119.7 ?
C12 C11 C10 . . 120.56(18) ?
C12 C11 H11 . . 119.7 ?
C14 C13 H13 . . 119.8 ?
C14 C13 C12 . . 120.37(18) ?
C12 C13 H13 . . 119.8 ?
C11 C12 C13 . . 119.39(17) ?
C11 C12 H12 . . 120.3 ?
C13 C12 H12 . . 120.3 ?
O1 C21 H21A . . 110.2 ?
O1 C21 H21B . . 110.2 ?
O1 C21 C22 . . 107.40(16) ?
H21A C21 H21B . . 108.5 ?
C22 C21 H21A . . 110.2 ?
C22 C21 H21B . . 110.2 ?
H24A C24 H24B . . 107.6 ?
C25 C24 H24A . . 108.7 ?
C25 C24 H24B . . 108.7 ?
C25 C24 C23 . . 114.15(18) ?
C23 C24 H24A . . 108.7 ?
C23 C24 H24B . . 108.7 ?
H26A C26 H26B . . 109.5 ?
H26A C26 H26C . . 109.5 ?
H26B C26 H26C . . 109.5 ?
C25 C26 H26A . . 109.5 ?
C25 C26 H26B . . 109.5 ?
C25 C26 H26C . . 109.5 ?
C24 C25 H25A . . 109.0 ?
C24 C25 H25B . . 109.0 ?
C26 C25 C24 . . 112.80(18) ?
C26 C25 H25A . . 109.0 ?
C26 C25 H25B . . 109.0 ?
H25A C25 H25B . . 107.8 ?
C24 C23 H23A . . 109.0 ?
C24 C23 H23B . . 109.0 ?
H23A C23 H23B . . 107.8 ?
C22 C23 C24 . . 112.89(17) ?
C22 C23 H23A . . 109.0 ?
C22 C23 H23B . . 109.0 ?
C21 C22 H22A . . 108.7 ?
C21 C22 H22B . . 108.7 ?
C23 C22 C21 . . 114.30(18) ?
C23 C22 H22A . . 108.7 ?
C23 C22 H22B . . 108.7 ?
H22A C22 H22B . . 107.6 ?

loop_
_geom_bond_atom_site_label_1
_geom_bond_atom_site_label_2
_geom_bond_site_symmetry_2
_geom_bond_distance
_geom_bond_publ_flag
O1 C18 . 1.367(2) ?
O1 C21 . 1.439(2) ?
N2 C7 . 1.378(2) ?
N2 C6 . 1.386(2) ?
N2 C8 . 1.458(2) ?
N1 C7 . 1.320(2) ?
N1 C1 . 1.389(2) ?
C7 C15 . 1.469(2) ?
C9 C8 . 1.513(2) ?
C9 C14 . 1.391(2) ?
C9 C10 . 1.390(2) ?
C6 C1 . 1.398(2) ?
C6 C5 . 1.387(2) ?
C15 C20 . 1.395(3) ?
C15 C16 . 1.386(3) ?
C1 C2 . 1.396(2) ?
C17 H17 . 0.9500 ?
C17 C18 . 1.380(3) ?
C17 C16 . 1.389(2) ?
C18 C19 . 1.396(3) ?
C8 H8A . 0.9900 ?
C8 H8B . 0.9900 ?
C5 H5 . 0.9500 ?
C5 C4 . 1.381(3) ?
C19 H19 . 0.9500 ?
C19 C20 . 1.376(3) ?
C2 H2 . 0.9500 ?
C2 C3 . 1.382(3) ?
C14 H14 . 0.9500 ?
C14 C13 . 1.384(3) ?
C10 H10 . 0.9500 ?
C10 C11 . 1.385(3) ?
C20 H20 . 0.9500 ?
C16 H16 . 0.9500 ?
C4 H4 . 0.9500 ?
C4 C3 . 1.402(3) ?
C3 H3 . 0.9500 ?
C11 H11 . 0.9500 ?
C11 C12 . 1.379(3) ?
C13 H13 . 0.9500 ?
C13 C12 . 1.385(3) ?
C12 H12 . 0.9500 ?
C21 H21A . 0.9900 ?
C21 H21B . 0.9900 ?
C21 C22 . 1.516(3) ?
C24 H24A . 0.9900 ?
C24 H24B . 0.9900 ?
C24 C25 . 1.520(3) ?
C24 C23 . 1.535(3) ?
C26 H26A . 0.9800 ?
C26 H26B . 0.9800 ?
C26 H26C . 0.9800 ?
C26 C25 . 1.512(3) ?
C25 H25A . 0.9900 ?
C25 H25B . 0.9900 ?
C23 H23A . 0.9900 ?
C23 H23B . 0.9900 ?
C23 C22 . 1.498(3) ?
C22 H22A . 0.9900 ?
C22 H22B . 0.9900 ?

loop_
_geom_torsion_atom_site_label_1
_geom_torsion_atom_site_label_2
_geom_torsion_atom_site_label_3
_geom_torsion_atom_site_label_4
_geom_torsion_site_symmetry_1
_geom_torsion_site_symmetry_2
_geom_torsion_site_symmetry_3
_geom_torsion_site_symmetry_4
_geom_torsion
_geom_torsion_publ_flag
O1 C18 C19 C20 . . . . -178.63(16) ?
O1 C21 C22 C23 . . . . -60.9(2) ?
N2 C7 C15 C20 . . . . -141.71(17) ?
N2 C7 C15 C16 . . . . 41.3(3) ?
N2 C6 C1 N1 . . . . -0.27(18) ?
N2 C6 C1 C2 . . . . 179.56(15) ?
N2 C6 C5 C4 . . . . 179.23(16) ?
N1 C7 C15 C20 . . . . 36.1(2) ?
N1 C7 C15 C16 . . . . -140.91(18) ?
N1 C1 C2 C3 . . . . -178.94(16) ?
C7 N2 C6 C1 . . . . 0.31(17) ?
C7 N2 C6 C5 . . . . -178.80(17) ?
C7 N2 C8 C9 . . . . -105.68(19) ?
C7 N1 C1 C6 . . . . 0.12(18) ?
C7 N1 C1 C2 . . . . -179.70(17) ?
C7 C15 C20 C19 . . . . -179.81(16) ?
C7 C15 C16 C17 . . . . 179.22(16) ?
C9 C14 C13 C12 . . . . 0.6(3) ?
C9 C10 C11 C12 . . . . 0.5(3) ?
C6 N2 C7 N1 . . . . -0.26(18) ?
C6 N2 C7 C15 . . . . 177.70(15) ?
C6 N2 C8 C9 . . . . 80.8(2) ?
C6 C1 C2 C3 . . . . 1.3(2) ?
C6 C5 C4 C3 . . . . 0.6(2) ?
C1 N1 C7 N2 . . . . 0.09(18) ?
C1 N1 C7 C15 . . . . -177.91(15) ?
C1 C6 C5 C4 . . . . 0.2(2) ?
C1 C2 C3 C4 . . . . -0.4(3) ?
C17 C18 C19 C20 . . . . 1.7(3) ?
C18 O1 C21 C22 . . . . -171.66(15) ?
C18 C17 C16 C15 . . . . 0.1(3) ?
C18 C19 C20 C15 . . . . 0.7(3) ?
C8 N2 C7 N1 . . . . -174.66(15) ?
C8 N2 C7 C15 . . . . 3.3(3) ?
C8 N2 C6 C1 . . . . 175.08(14) ?
C8 N2 C6 C5 . . . . -4.0(3) ?
C8 C9 C14 C13 . . . . 179.99(16) ?
C8 C9 C10 C11 . . . . 179.44(16) ?
C5 C6 C1 N1 . . . . 178.94(15) ?
C5 C6 C1 C2 . . . . -1.2(2) ?
C5 C4 C3 C2 . . . . -0.6(3) ?
C14 C9 C8 N2 . . . . -169.16(15) ?
C14 C9 C10 C11 . . . . 0.1(3) ?
C14 C13 C12 C11 . . . . -0.1(3) ?
C10 C9 C8 N2 . . . . 11.5(2) ?
C10 C9 C14 C13 . . . . -0.6(3) ?
C10 C11 C12 C13 . . . . -0.5(3) ?
C20 C15 C16 C17 . . . . 2.3(3) ?
C16 C15 C20 C19 . . . . -2.7(3) ?
C16 C17 C18 O1 . . . . 178.27(16) ?
C16 C17 C18 C19 . . . . -2.1(3) ?
C21 O1 C18 C17 . . . . -5.4(2) ?
C21 O1 C18 C19 . . . . 174.93(16) ?
C24 C23 C22 C21 . . . . -178.67(18) ?
C25 C24 C23 C22 . . . . 64.6(3) ?
C23 C24 C25 C26 . . . . 174.14(18) ?

_cod_database_fobs_code 2243833
